data_7024022
loop_
_publ_author_name
'Le Gal, Yann'
'Bellec, Nathalie'
'Barri\`ere, Fr\'ed\'eric'
'Cl\'erac, Rodolphe'
'Fourmigu\'e, Marc'
'Dorcet, Vincent'
'Roisnel, Thierry'
'Lorcy, Dominique'

_publ_section_title
;
 A sulfur rich electron acceptor and its [Fe(Cp*)2](+) charge transfer
 salt with ferromagnetic interactions.
;
_journal_issue 48
_journal_name_full 'Dalton transactions (Cambridge, England : 2003)'
_journal_page_first 16672
_journal_page_last 16675
_journal_paper_doi 10.1039/c3dt52725e
_journal_volume 42
_journal_year 2013
_chemical_compound_source 'synthesis as described'
_chemical_formula_moiety 'C10 H10 N2 S6'
_chemical_formula_sum 'C10 H10 N2 S6'
_chemical_formula_weight 350.56
_chemical_name_systematic
;
 ?
;
_space_group_IT_number 2
_symmetry_cell_setting triclinic
_symmetry_Int_Tables_number 2
_symmetry_space_group_name_Hall '-P 1'
_symmetry_space_group_name_H-M 'P -1'
_atom_sites_solution_hydrogens geom
_atom_sites_solution_primary direct
_atom_sites_solution_secondary difmap
_audit_conform_dict_location ftp://ftp.iucr.org/pub/cif_core.dic
_audit_conform_dict_name cif_core.dic
_audit_conform_dict_version 2.4
_audit_creation_date 2011-11-08T11:27:46-00:00
_audit_creation_method 'WinGX routine CIF_UPDATE'
_cell_angle_alpha 108.826(4)
_cell_angle_beta 101.941(4)
_cell_angle_gamma 91.319(4)
_cell_formula_units_Z 2
_cell_length_a 7.4387(5)
_cell_length_b 8.1655(7)
_cell_length_c 12.5242(9)
_cell_measurement_reflns_used 2684
_cell_measurement_temperature 150(2)
_cell_measurement_theta_max 27.1
_cell_measurement_theta_min 2.64
_cell_measurement_wavelength 0.71073
_cell_volume 701.13(9)
_computing_cell_refinement 'Bruker APEX2 (Bruker, 2006)'
_computing_data_collection 'Bruker APEX2 (Bruker, 2006)'
_computing_data_reduction 'Bruker APEX2 (Bruker, 2006)'
_computing_molecular_graphics 'Ortep-3 for Windows (Farrugia, 1997)'
_computing_publication_material
;
           WinGX publication routines (Farrugia, 1999),
           CRYSCAL (T. Roisnel, local program)
;
_computing_structure_refinement 'SHELXL-97 (Sheldrick, 1997)'
_computing_structure_solution 'SIR97 (Altomare et al., 1999)'
_diffrn_ambient_temperature 150(2)
_diffrn_detector 'CCD plate'
_diffrn_measured_fraction_theta_full 0.997
_diffrn_measured_fraction_theta_max 0.997
_diffrn_measurement_device_type 'APEXII, Bruker-AXS'
_diffrn_measurement_method 'CCD rotation images, thin slices'
_diffrn_radiation_monochromator graphite
_diffrn_radiation_probe x-ray
_diffrn_radiation_type MoK\a
_diffrn_radiation_wavelength 0.71073
_diffrn_reflns_av_R_equivalents 0.037
_diffrn_reflns_av_unetI/netI 0.0468
_diffrn_reflns_limit_h_max 9
_diffrn_reflns_limit_h_min -9
_diffrn_reflns_limit_k_max 10
_diffrn_reflns_limit_k_min -10
_diffrn_reflns_limit_l_max 16
_diffrn_reflns_limit_l_min -16
_diffrn_reflns_number 8754
_diffrn_reflns_theta_full 27.41
_diffrn_reflns_theta_max 27.41
_diffrn_reflns_theta_min 2.96
_exptl_absorpt_coefficient_mu 0.956
_exptl_absorpt_correction_T_max 0.962
_exptl_absorpt_correction_T_min 0.856
_exptl_absorpt_correction_type multi-scan
_exptl_absorpt_process_details
;
  [Sheldrick, G.M. (2002). SADABS Bruker AXS Inc., Madison, Wisconsin, USA]
;
_exptl_crystal_colour black
_exptl_crystal_density_diffrn 1.661
_exptl_crystal_density_method 'not measured'
_exptl_crystal_description stick
_exptl_crystal_F_000 360
_exptl_crystal_size_max 0.35
_exptl_crystal_size_mid 0.07
_exptl_crystal_size_min 0.04
_refine_diff_density_max 0.379
_refine_diff_density_min -0.328
_refine_diff_density_rms 0.073
_refine_ls_extinction_method none
_refine_ls_goodness_of_fit_ref 1.033
_refine_ls_hydrogen_treatment constr
_refine_ls_matrix_type full
_refine_ls_number_parameters 165
_refine_ls_number_reflns 3185
_refine_ls_number_restraints 0
_refine_ls_restrained_S_all 1.033
_refine_ls_R_factor_all 0.0417
_refine_ls_R_factor_gt 0.0332
_refine_ls_shift/su_max 0.005
_refine_ls_shift/su_mean 0.001
_refine_ls_structure_factor_coef Fsqd
_refine_ls_weighting_details 'calc w=1/[\s^2^(Fo^2^)+(0.0307P)^2^+0.0759P] where P=(Fo^2^+2Fc^2^)/3'
_refine_ls_weighting_scheme calc
_refine_ls_wR_factor_gt 0.0716
_refine_ls_wR_factor_ref 0.075
_reflns_number_gt 2678
_reflns_number_total 3185
_reflns_threshold_expression >2sigma(I)
_cod_depositor_comments
;

2018-12-26
Z value and formula fixed to values more according to usual
chemical conventions.                 miguel
;
_cod_original_formula_sum 'C20 H20 N4 S12'
_cod_original_formula_weight 701.12
_cod_original_formula_moiety '2(C10 H10 N2 S6)'
_cod_original_formula_units_Z 1
_cod_data_source_file c3dt52725e.txt
_cod_data_source_block compound1
_cod_database_code 7024022

loop_
_symmetry_equiv_pos_as_xyz
'x, y, z'
'-x, -y, -z'

loop_
_atom_site_label
_atom_site_type_symbol
_atom_site_fract_x
_atom_site_fract_y
_atom_site_fract_z
_atom_site_U_iso_or_equiv
_atom_site_adp_type
_atom_site_occupancy
_atom_site_symmetry_multiplicity
_atom_site_calc_flag
_atom_site_refinement_flags
S1 S 0.47958(6) -0.09459(7) 0.14499(4) 0.01579(12) Uani 1 1 d .
S2 S 0.63632(7) 0.36519(7) 0.08350(4) 0.02194(13) Uani 1 1 d .
S3 S 0.56690(7) 0.06758(8) 0.40056(4) 0.02505(14) Uani 1 1 d .
C1 C 0.5161(2) 0.0296(3) 0.05929(15) 0.0139(4) Uani 1 1 d .
C2 C 0.5865(2) 0.2085(3) 0.13194(16) 0.0154(4) Uani 1 1 d .
N3 N 0.6073(2) 0.2291(2) 0.24826(13) 0.0153(4) Uani 1 1 d .
C4 C 0.5579(2) 0.0846(3) 0.27257(16) 0.0164(4) Uani 1 1 d .
C5 C 0.6687(3) 0.3991(3) 0.33984(17) 0.0207(5) Uani 1 1 d .
H5A H 0.7665 0.4601 0.3198 0.025 Uiso 1 1 calc R
H5B H 0.7216 0.3809 0.414 0.025 Uiso 1 1 calc R
C6 C 0.5080(3) 0.5107(3) 0.35395(19) 0.0281(5) Uani 1 1 d .
H6A H 0.4564 0.5296 0.2807 0.042 Uiso 1 1 calc R
H6B H 0.552 0.623 0.4148 0.042 Uiso 1 1 calc R
H6C H 0.4124 0.4514 0.3754 0.042 Uiso 1 1 calc R
S11 S 1.08698(6) 0.19580(7) 0.17632(4) 0.01683(12) Uani 1 1 d .
S12 S 0.86370(7) -0.33015(7) 0.00820(4) 0.02015(13) Uani 1 1 d .
S13 S 1.09364(7) 0.19216(8) 0.41346(4) 0.02496(14) Uani 1 1 d .
C11 C 1.0051(2) 0.0074(3) 0.05700(15) 0.0145(4) Uani 1 1 d .
C12 C 0.9484(2) -0.1336(3) 0.09447(16) 0.0156(4) Uani 1 1 d .
N13 N 0.9745(2) -0.0788(2) 0.21444(13) 0.0160(4) Uani 1 1 d .
C14 C 1.0470(2) 0.0904(3) 0.27290(17) 0.0174(4) Uani 1 1 d .
C15 C 0.9377(3) -0.1981(3) 0.27647(17) 0.0197(4) Uani 1 1 d .
H15A H 0.8279 -0.2801 0.2302 0.024 Uiso 1 1 calc R
H15B H 0.9107 -0.1302 0.3516 0.024 Uiso 1 1 calc R
C16 C 1.1018(3) -0.2995(3) 0.29740(18) 0.0254(5) Uani 1 1 d .
H16A H 1.1226 -0.3737 0.2229 0.038 Uiso 1 1 calc R
H16B H 1.077 -0.372 0.3426 0.038 Uiso 1 1 calc R
H16C H 1.2118 -0.2183 0.3402 0.038 Uiso 1 1 calc R

loop_
_atom_site_aniso_label
_atom_site_aniso_U_11
_atom_site_aniso_U_22
_atom_site_aniso_U_33
_atom_site_aniso_U_23
_atom_site_aniso_U_13
_atom_site_aniso_U_12
S1 0.0190(2) 0.0154(3) 0.0136(2) 0.0057(2) 0.00401(18) -0.0003(2)
S2 0.0302(3) 0.0158(3) 0.0182(3) 0.0055(2) 0.0030(2) -0.0054(2)
S3 0.0340(3) 0.0288(4) 0.0138(3) 0.0083(2) 0.0071(2) 0.0013(2)
C1 0.0124(9) 0.0140(11) 0.0155(10) 0.0055(9) 0.0029(7) -0.0003(8)
C2 0.0124(9) 0.0166(11) 0.0161(10) 0.0040(9) 0.0029(7) 0.0010(8)
N3 0.0162(8) 0.0147(9) 0.0119(8) 0.0015(7) 0.0015(6) -0.0003(7)
C4 0.0147(9) 0.0186(11) 0.0146(10) 0.0035(9) 0.0037(7) 0.0024(8)
C5 0.0203(10) 0.0191(12) 0.0157(10) 0.0001(9) -0.0009(8) -0.0029(9)
C6 0.0293(11) 0.0230(13) 0.0224(11) -0.0032(10) 0.0018(9) 0.0051(10)
S11 0.0180(2) 0.0141(3) 0.0159(3) 0.0029(2) 0.00217(19) -0.00147(19)
S12 0.0250(3) 0.0144(3) 0.0197(3) 0.0045(2) 0.0046(2) -0.0027(2)
S13 0.0275(3) 0.0279(3) 0.0144(3) 0.0020(2) 0.0024(2) -0.0019(2)
C11 0.0114(9) 0.0122(11) 0.0172(10) 0.0029(9) 0.0008(7) 0.0004(7)
C12 0.0125(9) 0.0169(11) 0.0178(10) 0.0054(9) 0.0049(7) 0.0024(8)
N13 0.0176(8) 0.0157(10) 0.0144(8) 0.0054(7) 0.0027(6) 0.0001(7)
C14 0.0130(9) 0.0211(12) 0.0174(10) 0.0056(9) 0.0033(7) 0.0016(8)
C15 0.0224(10) 0.0195(12) 0.0195(10) 0.0096(9) 0.0050(8) -0.0003(9)
C16 0.0274(11) 0.0242(13) 0.0235(12) 0.0103(10) -0.0002(9) 0.0028(10)

loop_
_atom_type_symbol
_atom_type_description
_atom_type_scat_dispersion_real
_atom_type_scat_dispersion_imag
_atom_type_scat_source
C C 0.0033 0.0016 'International Tables Vol C Tables 4.2.6.8 and 6.1.1.4'
H H 0 0 'International Tables Vol C Tables 4.2.6.8 and 6.1.1.4'
N N 0.0061 0.0033 'International Tables Vol C Tables 4.2.6.8 and 6.1.1.4'
S S 0.1246 0.1234 'International Tables Vol C Tables 4.2.6.8 and 6.1.1.4'

loop_
_geom_angle_atom_site_label_1
_geom_angle_atom_site_label_2
_geom_angle_atom_site_label_3
_geom_angle
_geom_angle_site_symmetry_1
C1 S1 C4 91.34(9) .
C1 C1 C2 123.9(2) 2_655
C1 C1 S1 125.5(2) 2_655
C2 C1 S1 110.52(13) .
N3 C2 C1 110.84(17) .
N3 C2 S2 124.01(15) .
C1 C2 S2 125.15(14) .
C4 N3 C2 115.99(16) .
C4 N3 C5 122.05(16) .
C2 N3 C5 121.87(17) .
N3 C4 S3 127.52(15) .
N3 C4 S1 111.30(14) .
S3 C4 S1 121.18(13) .
N3 C5 C6 110.84(15) .
N3 C5 H5A 109.5 .
C6 C5 H5A 109.5 .
N3 C5 H5B 109.5 .
C6 C5 H5B 109.5 .
H5A C5 H5B 108.1 .
C5 C6 H6A 109.5 .
C5 C6 H6B 109.5 .
H6A C6 H6B 109.5 .
C5 C6 H6C 109.5 .
H6A C6 H6C 109.5 .
H6B C6 H6C 109.5 .
C11 S11 C14 91.47(9) .
C11 C11 C12 124.2(2) 2_755
C11 C11 S11 125.2(2) 2_755
C12 C11 S11 110.66(13) .
N13 C12 C11 110.77(17) .
N13 C12 S12 123.97(15) .
C11 C12 S12 125.26(15) .
C14 N13 C12 116.02(16) .
C14 N13 C15 121.61(16) .
C12 N13 C15 122.26(16) .
N13 C14 S13 127.47(15) .
N13 C14 S11 111.08(14) .
S13 C14 S11 121.45(13) .
N13 C15 C16 111.05(16) .
N13 C15 H15A 109.4 .
C16 C15 H15A 109.4 .
N13 C15 H15B 109.4 .
C16 C15 H15B 109.4 .
H15A C15 H15B 108 .
C15 C16 H16A 109.5 .
C15 C16 H16B 109.5 .
H16A C16 H16B 109.5 .
C15 C16 H16C 109.5 .
H16A C16 H16C 109.5 .
H16B C16 H16C 109.5 .

loop_
_geom_bond_atom_site_label_1
_geom_bond_atom_site_label_2
_geom_bond_distance
_geom_bond_site_symmetry_2
S1 C1 1.7509(19) .
S1 C4 1.761(2) .
S2 C2 1.648(2) .
S3 C4 1.641(2) .
C1 C1 1.371(4) 2_655
C1 C2 1.465(3) .
C2 N3 1.386(2) .
N3 C4 1.371(3) .
N3 C5 1.475(2) .
C5 C6 1.525(3) .
C5 H5A 0.99 .
C5 H5B 0.99 .
C6 H6A 0.98 .
C6 H6B 0.98 .
C6 H6C 0.98 .
S11 C11 1.7513(19) .
S11 C14 1.761(2) .
S12 C12 1.641(2) .
S13 C14 1.643(2) .
C11 C11 1.379(4) 2_755
C11 C12 1.460(3) .
C12 N13 1.392(2) .
N13 C14 1.373(3) .
N13 C15 1.481(2) .
C15 C16 1.516(3) .
C15 H15A 0.99 .
C15 H15B 0.99 .
C16 H16A 0.98 .
C16 H16B 0.98 .
C16 H16C 0.98 .

loop_
_geom_torsion_atom_site_label_1
_geom_torsion_atom_site_label_2
_geom_torsion_atom_site_label_3
_geom_torsion_atom_site_label_4
_geom_torsion
_geom_torsion_site_symmetry_1
_geom_torsion_site_symmetry_4
C4 S1 C1 C1 179.5(2) . 2_655
C4 S1 C1 C2 -0.65(14) . .
C1 C1 C2 N3 -179.2(2) 2_655 .
S1 C1 C2 N3 0.89(19) . .
C1 C1 C2 S2 0.4(3) 2_655 .
S1 C1 C2 S2 -179.47(11) . .
C1 C2 N3 C4 -0.7(2) . .
S2 C2 N3 C4 179.62(14) . .
C1 C2 N3 C5 -177.36(15) . .
S2 C2 N3 C5 3.0(2) . .
C2 N3 C4 S3 179.83(14) . .
C5 N3 C4 S3 -3.6(3) . .
C2 N3 C4 S1 0.2(2) . .
C5 N3 C4 S1 176.86(13) . .
C1 S1 C4 N3 0.25(14) . .
C1 S1 C4 S3 -179.36(12) . .
C4 N3 C5 C6 -95.1(2) . .
C2 N3 C5 C6 81.3(2) . .
C14 S11 C11 C11 -180.0(2) . 2_755
C14 S11 C11 C12 -0.04(14) . .
C11 C11 C12 N13 -179.8(2) 2_755 .
S11 C11 C12 N13 0.27(19) . .
C11 C11 C12 S12 -0.3(3) 2_755 .
S11 C11 C12 S12 179.80(11) . .
C11 C12 N13 C14 -0.4(2) . .
S12 C12 N13 C14 -179.98(14) . .
C11 C12 N13 C15 -176.75(15) . .
S12 C12 N13 C15 3.7(2) . .
C12 N13 C14 S13 -179.91(14) . .
C15 N13 C14 S13 -3.6(3) . .
C12 N13 C14 S11 0.4(2) . .
C15 N13 C14 S11 176.75(13) . .
C11 S11 C14 N13 -0.20(14) . .
C11 S11 C14 S13 -179.90(13) . .
C14 N13 C15 C16 -92.3(2) . .
C12 N13 C15 C16 83.8(2) . .
